data_7019255
loop_
_publ_author_name
'Scepaniak, Jeremiah J.'
'Wu, Guang'
'Hayton, Trevor W.'

_publ_section_title
;
 Complexes of Cu(i) supported by a tris(ketimine) tripod.
;
_journal_issue 26
_journal_name_full 'Dalton transactions (Cambridge, England : 2003)'
_journal_page_first 7859
_journal_page_last 7861
_journal_paper_doi 10.1039/c2dt30101f
_journal_volume 41
_journal_year 2012
_chemical_formula_sum 'C41.5 H33 Cl3 Cu F3 N4 O3 S'
_chemical_formula_weight 894.67
_chemical_name_common '[N(ArCNHPh)3Cu]OTf'
_chemical_name_systematic
;
?
;
_space_group_IT_number 15
_symmetry_cell_setting monoclinic
_symmetry_space_group_name_Hall '-C 2yc'
_symmetry_space_group_name_H-M 'C 1 2/c 1'
_atom_sites_solution_hydrogens geom
_atom_sites_solution_primary direct
_atom_sites_solution_secondary difmap
_audit_creation_method SHELXL-97
_cell_angle_alpha 90.00
_cell_angle_beta 104.0330(10)
_cell_angle_gamma 90.00
_cell_formula_units_Z 8
_cell_length_a 18.3059(5)
_cell_length_b 17.9205(5)
_cell_length_c 24.6247(7)
_cell_measurement_temperature 100(2)
_cell_volume 7837.1(4)
_computing_structure_refinement 'SHELXL-97 (Sheldrick, 2008)'
_computing_structure_solution 'SHELXS-97 (Sheldrick, 2008)'
_diffrn_ambient_temperature 100(2)
_diffrn_measured_fraction_theta_full 0.999
_diffrn_measured_fraction_theta_max 0.999
_diffrn_radiation_monochromator graphite
_diffrn_radiation_source 'fine-focus sealed tube'
_diffrn_radiation_type MoK\a
_diffrn_radiation_wavelength 0.71073
_diffrn_reflns_av_R_equivalents 0.0181
_diffrn_reflns_av_sigmaI/netI 0.0183
_diffrn_reflns_limit_h_max 24
_diffrn_reflns_limit_h_min -24
_diffrn_reflns_limit_k_max 23
_diffrn_reflns_limit_k_min -23
_diffrn_reflns_limit_l_max 31
_diffrn_reflns_limit_l_min -32
_diffrn_reflns_number 30855
_diffrn_reflns_theta_full 28.28
_diffrn_reflns_theta_max 28.28
_diffrn_reflns_theta_min 2.14
_exptl_absorpt_coefficient_mu 0.875
_exptl_absorpt_correction_T_max 0.8444
_exptl_absorpt_correction_T_min 0.7792
_exptl_absorpt_correction_type empirical
_exptl_absorpt_process_details multi-scan
_exptl_crystal_colour Orange
_exptl_crystal_density_diffrn 1.517
_exptl_crystal_density_method 'not measured'
_exptl_crystal_description Block
_exptl_crystal_F_000 3656
_exptl_crystal_size_max 0.30
_exptl_crystal_size_mid 0.30
_exptl_crystal_size_min 0.20
_refine_diff_density_max 2.445
_refine_diff_density_min -1.601
_refine_diff_density_rms 0.072
_refine_ls_extinction_method none
_refine_ls_goodness_of_fit_ref 1.016
_refine_ls_hydrogen_treatment constr
_refine_ls_matrix_type full
_refine_ls_number_parameters 515
_refine_ls_number_reflns 9698
_refine_ls_number_restraints 3
_refine_ls_restrained_S_all 1.035
_refine_ls_R_factor_all 0.0467
_refine_ls_R_factor_gt 0.0395
_refine_ls_shift/su_max 0.001
_refine_ls_shift/su_mean 0.000
_refine_ls_structure_factor_coef Fsqd
_refine_ls_weighting_details 'calc w=1/[\s^2^(Fo^2^)+(0.0468P)^2^+23.8891P] where P=(Fo^2^+2Fc^2^)/3'
_refine_ls_weighting_scheme calc
_refine_ls_wR_factor_gt 0.0983
_refine_ls_wR_factor_ref 0.1034
_reflns_number_gt 8467
_reflns_number_total 9698
_reflns_threshold_expression >2sigma(I)
_cod_data_source_file c2dt30101f.txt
_cod_data_source_block Compound_4
_cod_original_sg_symbol_H-M C2/c
_cod_original_formula_sum 'C41.50 H33 Cl3 Cu F3 N4 O3 S'
_cod_database_code 7019255

loop_
_symmetry_equiv_pos_as_xyz
'x, y, z'
'-x, y, -z+1/2'
'x+1/2, y+1/2, z'
'-x+1/2, y+1/2, -z+1/2'
'-x, -y, -z'
'x, -y, z-1/2'
'-x+1/2, -y+1/2, -z'
'x+1/2, -y+1/2, z-1/2'

loop_
_atom_site_label
_atom_site_type_symbol
_atom_site_fract_x
_atom_site_fract_y
_atom_site_fract_z
_atom_site_U_iso_or_equiv
_atom_site_adp_type
_atom_site_occupancy
_atom_site_symmetry_multiplicity
_atom_site_calc_flag
_atom_site_refinement_flags
C1 C 0.75916(10) 0.63674(10) 0.08067(7) 0.0142(3) Uani 1 1 d .
C2 C 0.72314(11) 0.69937(11) 0.09537(8) 0.0163(4) Uani 1 1 d .
H2 H 0.6854 0.7236 0.0677 0.020 Uiso 1 1 calc R
C3 C 0.74131(12) 0.72726(11) 0.14978(8) 0.0197(4) Uani 1 1 d .
H3 H 0.7150 0.7692 0.1591 0.024 Uiso 1 1 calc R
C4 C 0.79776(12) 0.69391(12) 0.19030(8) 0.0221(4) Uani 1 1 d .
H4 H 0.8102 0.7124 0.2276 0.027 Uiso 1 1 calc R
C5 C 0.83574(12) 0.63313(12) 0.17554(8) 0.0200(4) Uani 1 1 d .
H5 H 0.8756 0.6113 0.2030 0.024 Uiso 1 1 calc R
C6 C 0.81740(11) 0.60276(11) 0.12147(8) 0.0156(3) Uani 1 1 d .
C7 C 0.86078(11) 0.53548(11) 0.11190(8) 0.0161(4) Uani 1 1 d .
C8 C 0.94277(11) 0.53316(12) 0.13947(8) 0.0190(4) Uani 1 1 d .
C9 C 0.98854(12) 0.59550(13) 0.14049(9) 0.0250(4) Uani 1 1 d .
H9 H 0.9672 0.6409 0.1240 0.030 Uiso 1 1 calc R
C10 C 1.06532(13) 0.59201(15) 0.16549(9) 0.0299(5) Uani 1 1 d .
H10 H 1.0964 0.6343 0.1650 0.036 Uiso 1 1 calc R
C11 C 1.09612(12) 0.52644(15) 0.19111(9) 0.0296(5) Uani 1 1 d .
H11 H 1.1482 0.5243 0.2091 0.036 Uiso 1 1 calc R
C12 C 1.05119(12) 0.46413(14) 0.19058(9) 0.0273(5) Uani 1 1 d .
H12 H 1.0726 0.4193 0.2081 0.033 Uiso 1 1 calc R
C13 C 0.97484(12) 0.46694(13) 0.16452(8) 0.0222(4) Uani 1 1 d .
H13 H 0.9444 0.4238 0.1637 0.027 Uiso 1 1 calc R
C27 C 0.73773(11) 0.49921(11) -0.07170(8) 0.0154(3) Uani 1 1 d .
C28 C 0.72087(11) 0.48252(11) -0.13299(8) 0.0162(4) Uani 1 1 d .
C29 C 0.70363(12) 0.53968(11) -0.17263(9) 0.0202(4) Uani 1 1 d .
H29 H 0.7045 0.5902 -0.1608 0.024 Uiso 1 1 calc R
C30 C 0.68522(12) 0.52276(13) -0.22938(9) 0.0236(4) Uani 1 1 d .
H30 H 0.6719 0.5616 -0.2562 0.028 Uiso 1 1 calc R
C31 C 0.68624(12) 0.44918(13) -0.24706(8) 0.0236(4) Uani 1 1 d .
H31 H 0.6741 0.4378 -0.2859 0.028 Uiso 1 1 calc R
C32 C 0.70500(12) 0.39246(12) -0.20794(9) 0.0220(4) Uani 1 1 d .
H32 H 0.7066 0.3423 -0.2200 0.026 Uiso 1 1 calc R
C33 C 0.72161(11) 0.40872(11) -0.15091(8) 0.0190(4) Uani 1 1 d .
H33 H 0.7334 0.3695 -0.1242 0.023 Uiso 1 1 calc R
C26 C 0.79551(11) 0.55743(11) -0.05004(8) 0.0159(3) Uani 1 1 d .
C25 C 0.85597(12) 0.56037(12) -0.07575(9) 0.0220(4) Uani 1 1 d .
H25 H 0.8554 0.5280 -0.1064 0.026 Uiso 1 1 calc R
C24 C 0.91627(12) 0.60821(13) -0.05838(9) 0.0247(4) Uani 1 1 d .
H24 H 0.9569 0.6075 -0.0761 0.030 Uiso 1 1 calc R
C23 C 0.91676(11) 0.65742(12) -0.01462(9) 0.0204(4) Uani 1 1 d .
H23 H 0.9576 0.6910 -0.0023 0.024 Uiso 1 1 calc R
C22 C 0.85696(11) 0.65688(11) 0.01081(8) 0.0156(3) Uani 1 1 d .
H22 H 0.8569 0.6914 0.0401 0.019 Uiso 1 1 calc R
C21 C 0.79678(10) 0.60729(10) -0.00527(7) 0.0138(3) Uani 1 1 d .
C41 C 0.66303(10) 0.62438(10) -0.00773(7) 0.0137(3) Uani 1 1 d .
C42 C 0.65189(11) 0.65862(10) -0.06005(8) 0.0150(3) Uani 1 1 d .
H42 H 0.6943 0.6708 -0.0742 0.018 Uiso 1 1 calc R
C43 C 0.58021(12) 0.67519(11) -0.09190(8) 0.0192(4) Uani 1 1 d .
H43 H 0.5739 0.6971 -0.1279 0.023 Uiso 1 1 calc R
C44 C 0.51782(12) 0.65975(12) -0.07128(8) 0.0219(4) Uani 1 1 d .
H44 H 0.4687 0.6720 -0.0925 0.026 Uiso 1 1 calc R
C45 C 0.52823(11) 0.62614(12) -0.01912(8) 0.0196(4) Uani 1 1 d .
H45 H 0.4855 0.6162 -0.0048 0.024 Uiso 1 1 calc R
C46 C 0.59964(10) 0.60651(10) 0.01299(8) 0.0152(3) Uani 1 1 d .
C47 C 0.60217(11) 0.56421(11) 0.06567(8) 0.0163(4) Uani 1 1 d .
C48 C 0.55392(11) 0.59014(12) 0.10283(8) 0.0186(4) Uani 1 1 d .
C49 C 0.54619(12) 0.66642(13) 0.11189(9) 0.0227(4) Uani 1 1 d .
H49 H 0.5681 0.7018 0.0918 0.027 Uiso 1 1 calc R
C50 C 0.50644(13) 0.69097(14) 0.15030(9) 0.0281(5) Uani 1 1 d .
H50 H 0.5031 0.7428 0.1574 0.034 Uiso 1 1 calc R
C51 C 0.47214(13) 0.64022(16) 0.17785(9) 0.0313(5) Uani 1 1 d .
H51 H 0.4445 0.6570 0.2036 0.038 Uiso 1 1 calc R
C52 C 0.47779(13) 0.56433(16) 0.16815(10) 0.0311(5) Uani 1 1 d .
H52 H 0.4532 0.5295 0.1867 0.037 Uiso 1 1 calc R
C53 C 0.51931(12) 0.53891(13) 0.13133(9) 0.0252(4) Uani 1 1 d .
H53 H 0.5241 0.4869 0.1256 0.030 Uiso 1 1 calc R
C401 C 0.79275(12) 0.34026(13) 0.19249(9) 0.0239(4) Uani 1 1 d .
Cu1 Cu 0.720525(13) 0.469882(13) 0.041622(9) 0.01544(7) Uani 1 1 d .
F1 F 0.81251(8) 0.41188(8) 0.19537(5) 0.0295(3) Uani 1 1 d .
F2 F 0.84939(8) 0.30077(10) 0.18184(7) 0.0416(4) Uani 1 1 d .
F3 F 0.78582(8) 0.32030(9) 0.24353(6) 0.0360(3) Uani 1 1 d .
N1 N 0.73814(9) 0.61033(9) 0.02395(6) 0.0132(3) Uani 1 1 d .
N27 N 0.70684(9) 0.46124(9) -0.03886(7) 0.0163(3) Uani 1 1 d .
H27 H 0.6751 0.4265 -0.0552 0.020 Uiso 1 1 calc R
N47 N 0.64334(9) 0.50553(9) 0.07668(7) 0.0174(3) Uani 1 1 d .
H47 H 0.6353 0.4776 0.1040 0.021 Uiso 1 1 calc R
N7 N 0.82690(9) 0.48086(9) 0.08257(7) 0.0173(3) Uani 1 1 d .
H7 H 0.8556 0.4422 0.0804 0.021 Uiso 1 1 calc R
O1 O 0.72500(9) 0.34159(8) 0.08761(6) 0.0239(3) Uani 1 1 d .
O2 O 0.68816(10) 0.24724(9) 0.14681(8) 0.0310(4) Uani 1 1 d .
O3 O 0.65422(8) 0.37733(8) 0.15539(6) 0.0206(3) Uani 1 1 d .
S1 S 0.70499(3) 0.32447(3) 0.13962(2) 0.01753(10) Uani 1 1 d .
Cl21 Cl 0.88649(3) 0.37620(4) 0.97856(3) 0.03489(14) Uani 1 1 d .
Cl32 Cl 0.0000 0.73359(6) 0.2500 0.1107(8) Uani 1 2 d SD
Cl31 Cl 0.0000 0.89089(8) 0.2500 0.1124(8) Uani 1 2 d SD
C301 C 0.0512(3) 0.8193(3) 0.2412(2) 0.0376(12) Uani 0.50 1 d PD
C201 C 0.82656(13) 0.30559(13) 0.99287(9) 0.0261(4) Uani 1 1 d .
H20A H 0.8033 0.2786 0.9579 0.031 Uiso 1 1 calc R
H20B H 0.7857 0.3285 1.0071 0.031 Uiso 1 1 calc R
Cl22 Cl 0.87699(4) 0.24189(4) 1.04294(3) 0.04343(16) Uani 1 1 d .

loop_
_atom_site_aniso_label
_atom_site_aniso_U_11
_atom_site_aniso_U_22
_atom_site_aniso_U_33
_atom_site_aniso_U_23
_atom_site_aniso_U_13
_atom_site_aniso_U_12
C1 0.0143(8) 0.0168(8) 0.0118(8) -0.0003(6) 0.0040(6) -0.0028(7)
C2 0.0161(9) 0.0172(8) 0.0158(8) 0.0003(7) 0.0043(7) -0.0003(7)
C3 0.0224(10) 0.0196(9) 0.0186(9) -0.0044(7) 0.0080(8) -0.0022(8)
C4 0.0259(10) 0.0266(10) 0.0140(9) -0.0041(7) 0.0049(8) -0.0023(8)
C5 0.0201(9) 0.0244(10) 0.0139(8) 0.0003(7) 0.0011(7) -0.0010(8)
C6 0.0149(8) 0.0183(9) 0.0136(8) 0.0006(7) 0.0030(7) -0.0018(7)
C7 0.0146(8) 0.0212(9) 0.0123(8) 0.0038(7) 0.0029(7) 0.0016(7)
C8 0.0142(9) 0.0292(10) 0.0133(8) -0.0005(7) 0.0028(7) 0.0019(8)
C9 0.0204(10) 0.0330(11) 0.0200(10) -0.0004(8) 0.0016(8) -0.0031(9)
C10 0.0190(10) 0.0470(14) 0.0230(10) -0.0065(10) 0.0035(8) -0.0081(10)
C11 0.0140(9) 0.0570(16) 0.0169(9) -0.0078(9) 0.0019(7) 0.0034(10)
C12 0.0183(10) 0.0447(13) 0.0182(9) 0.0017(9) 0.0030(8) 0.0108(9)
C13 0.0175(9) 0.0321(11) 0.0173(9) 0.0024(8) 0.0045(7) 0.0046(8)
C27 0.0144(8) 0.0156(8) 0.0158(8) -0.0021(7) 0.0025(7) 0.0025(7)
C28 0.0150(8) 0.0184(9) 0.0147(8) -0.0012(7) 0.0029(7) -0.0005(7)
C29 0.0222(10) 0.0188(9) 0.0204(9) 0.0014(7) 0.0063(8) 0.0007(8)
C30 0.0235(10) 0.0290(11) 0.0181(9) 0.0061(8) 0.0047(8) 0.0026(8)
C31 0.0219(10) 0.0351(12) 0.0131(8) -0.0017(8) 0.0028(7) -0.0002(9)
C32 0.0236(10) 0.0222(10) 0.0196(9) -0.0054(8) 0.0042(8) -0.0009(8)
C33 0.0206(9) 0.0187(9) 0.0170(9) -0.0007(7) 0.0032(7) 0.0006(7)
C26 0.0155(8) 0.0173(8) 0.0152(8) -0.0014(7) 0.0040(7) -0.0003(7)
C25 0.0208(10) 0.0265(10) 0.0208(9) -0.0059(8) 0.0093(8) -0.0014(8)
C24 0.0194(10) 0.0330(11) 0.0251(10) -0.0048(9) 0.0118(8) -0.0035(9)
C23 0.0165(9) 0.0231(10) 0.0216(9) -0.0021(8) 0.0048(7) -0.0044(7)
C22 0.0163(9) 0.0161(8) 0.0141(8) -0.0007(6) 0.0033(7) -0.0007(7)
C21 0.0128(8) 0.0155(8) 0.0131(8) 0.0016(6) 0.0034(6) 0.0012(7)
C41 0.0135(8) 0.0132(8) 0.0136(8) -0.0023(6) 0.0016(6) 0.0003(6)
C42 0.0177(9) 0.0135(8) 0.0137(8) -0.0006(6) 0.0035(7) 0.0003(7)
C43 0.0229(10) 0.0195(9) 0.0128(8) -0.0004(7) -0.0002(7) 0.0025(8)
C44 0.0172(9) 0.0268(10) 0.0184(9) -0.0010(8) -0.0021(7) 0.0041(8)
C45 0.0138(9) 0.0253(10) 0.0197(9) -0.0025(8) 0.0037(7) 0.0011(7)
C46 0.0144(8) 0.0163(8) 0.0146(8) -0.0007(6) 0.0029(7) 0.0008(7)
C47 0.0134(8) 0.0206(9) 0.0150(8) 0.0000(7) 0.0037(7) -0.0028(7)
C48 0.0133(8) 0.0277(10) 0.0153(8) 0.0011(7) 0.0043(7) 0.0010(7)
C49 0.0195(10) 0.0283(11) 0.0216(10) 0.0002(8) 0.0075(8) 0.0027(8)
C50 0.0241(11) 0.0369(12) 0.0237(10) -0.0047(9) 0.0067(8) 0.0073(9)
C51 0.0223(10) 0.0529(15) 0.0206(10) -0.0022(10) 0.0090(8) 0.0073(10)
C52 0.0222(11) 0.0489(14) 0.0258(11) 0.0068(10) 0.0130(9) -0.0021(10)
C53 0.0198(10) 0.0316(11) 0.0257(10) 0.0033(9) 0.0086(8) -0.0014(8)
C401 0.0192(10) 0.0302(11) 0.0206(10) 0.0051(8) 0.0013(8) -0.0015(8)
Cu1 0.01547(12) 0.01553(12) 0.01539(11) -0.00022(8) 0.00387(8) 0.00015(8)
F1 0.0298(7) 0.0328(7) 0.0235(6) -0.0006(5) 0.0019(5) -0.0156(6)
F2 0.0214(7) 0.0522(10) 0.0493(9) 0.0025(7) 0.0051(6) 0.0116(7)
F3 0.0337(8) 0.0496(9) 0.0210(6) 0.0152(6) -0.0009(6) -0.0075(7)
N1 0.0121(7) 0.0168(7) 0.0107(7) -0.0001(5) 0.0023(6) 0.0001(6)
N27 0.0149(7) 0.0154(7) 0.0181(8) -0.0016(6) 0.0028(6) -0.0006(6)
N47 0.0173(8) 0.0190(8) 0.0171(7) 0.0028(6) 0.0061(6) -0.0010(6)
N7 0.0165(8) 0.0181(8) 0.0168(7) 0.0025(6) 0.0032(6) 0.0029(6)
O1 0.0305(8) 0.0234(7) 0.0183(7) -0.0046(6) 0.0066(6) 0.0021(6)
O2 0.0323(9) 0.0169(7) 0.0425(10) 0.0000(7) 0.0068(7) -0.0052(6)
O3 0.0200(7) 0.0230(7) 0.0187(7) -0.0013(5) 0.0041(5) 0.0017(6)
S1 0.0180(2) 0.0151(2) 0.0184(2) -0.00142(16) 0.00229(17) -0.00116(17)
Cl21 0.0230(3) 0.0362(3) 0.0450(3) -0.0005(2) 0.0074(2) 0.0027(2)
Cl32 0.0915(11) 0.0244(5) 0.1623(17) 0.000 -0.0742(12) 0.000
Cl31 0.1162(15) 0.0388(7) 0.1518(19) 0.000 -0.0263(13) 0.000
C301 0.022(2) 0.057(3) 0.035(3) 0.000(2) 0.0086(19) -0.017(2)
C201 0.0245(11) 0.0263(11) 0.0250(10) -0.0039(8) 0.0013(8) 0.0046(9)
Cl22 0.0399(4) 0.0456(4) 0.0394(3) 0.0100(3) -0.0008(3) 0.0124(3)

loop_
_atom_type_symbol
_atom_type_description
_atom_type_scat_dispersion_real
_atom_type_scat_dispersion_imag
_atom_type_scat_source
C C 0.0033 0.0016 'International Tables Vol C Tables 4.2.6.8 and 6.1.1.4'
H H 0.0000 0.0000 'International Tables Vol C Tables 4.2.6.8 and 6.1.1.4'
N N 0.0061 0.0033 'International Tables Vol C Tables 4.2.6.8 and 6.1.1.4'
O O 0.0106 0.0060 'International Tables Vol C Tables 4.2.6.8 and 6.1.1.4'
F F 0.0171 0.0103 'International Tables Vol C Tables 4.2.6.8 and 6.1.1.4'
S S 0.1246 0.1234 'International Tables Vol C Tables 4.2.6.8 and 6.1.1.4'
Cu Cu 0.3201 1.2651 'International Tables Vol C Tables 4.2.6.8 and 6.1.1.4'
Cl Cl 0.1484 0.1585 'International Tables Vol C Tables 4.2.6.8 and 6.1.1.4'

loop_
_geom_angle_atom_site_label_1
_geom_angle_atom_site_label_2
_geom_angle_atom_site_label_3
_geom_angle
_geom_angle_site_symmetry_3
C2 C1 C6 119.04(17) .
C2 C1 N1 119.08(16) .
C6 C1 N1 121.83(17) .
C3 C2 C1 121.42(18) .
C3 C2 H2 119.3 .
C1 C2 H2 119.3 .
C4 C3 C2 120.03(19) .
C4 C3 H3 120.0 .
C2 C3 H3 120.0 .
C3 C4 C5 118.91(18) .
C3 C4 H4 120.5 .
C5 C4 H4 120.5 .
C4 C5 C6 122.27(19) .
C4 C5 H5 118.9 .
C6 C5 H5 118.9 .
C5 C6 C1 118.27(18) .
C5 C6 C7 116.69(17) .
C1 C6 C7 125.03(17) .
N7 C7 C8 122.08(18) .
N7 C7 C6 120.10(17) .
C8 C7 C6 117.77(17) .
C9 C8 C13 119.08(19) .
C9 C8 C7 121.39(19) .
C13 C8 C7 119.53(19) .
C10 C9 C8 120.7(2) .
C10 C9 H9 119.7 .
C8 C9 H9 119.7 .
C11 C10 C9 119.6(2) .
C11 C10 H10 120.2 .
C9 C10 H10 120.2 .
C12 C11 C10 120.2(2) .
C12 C11 H11 119.9 .
C10 C11 H11 119.9 .
C11 C12 C13 120.2(2) .
C11 C12 H12 119.9 .
C13 C12 H12 119.9 .
C12 C13 C8 120.1(2) .
C12 C13 H13 119.9 .
C8 C13 H13 119.9 .
N27 C27 C26 121.81(17) .
N27 C27 C28 120.89(17) .
C26 C27 C28 117.15(16) .
C33 C28 C29 119.46(18) .
C33 C28 C27 119.55(17) .
C29 C28 C27 120.99(17) .
C30 C29 C28 120.09(19) .
C30 C29 H29 120.0 .
C28 C29 H29 120.0 .
C29 C30 C31 120.24(19) .
C29 C30 H30 119.9 .
C31 C30 H30 119.9 .
C32 C31 C30 119.88(19) .
C32 C31 H31 120.1 .
C30 C31 H31 120.1 .
C31 C32 C33 120.27(19) .
C31 C32 H32 119.9 .
C33 C32 H32 119.9 .
C32 C33 C28 120.02(19) .
C32 C33 H33 120.0 .
C28 C33 H33 120.0 .
C25 C26 C21 117.53(18) .
C25 C26 C27 115.73(17) .
C21 C26 C27 126.70(17) .
C24 C25 C26 122.83(19) .
C24 C25 H25 118.6 .
C26 C25 H25 118.6 .
C25 C24 C23 119.22(19) .
C25 C24 H24 120.4 .
C23 C24 H24 120.4 .
C22 C23 C24 119.20(19) .
C22 C23 H23 120.4 .
C24 C23 H23 120.4 .
C23 C22 C21 122.10(18) .
C23 C22 H22 119.0 .
C21 C22 H22 119.0 .
C22 C21 C26 119.07(17) .
C22 C21 N1 118.02(16) .
C26 C21 N1 122.90(16) .
C42 C41 C46 118.93(17) .
C42 C41 N1 119.13(16) .
C46 C41 N1 121.92(16) .
C43 C42 C41 121.45(18) .
C43 C42 H42 119.3 .
C41 C42 H42 119.3 .
C44 C43 C42 120.04(18) .
C44 C43 H43 120.0 .
C42 C43 H43 120.0 .
C43 C44 C45 119.00(18) .
C43 C44 H44 120.5 .
C45 C44 H44 120.5 .
C44 C45 C46 122.11(19) .
C44 C45 H45 118.9 .
C46 C45 H45 118.9 .
C45 C46 C41 118.40(17) .
C45 C46 C47 116.52(17) .
C41 C46 C47 124.99(17) .
N47 C47 C48 122.01(17) .
N47 C47 C46 119.49(17) .
C48 C47 C46 118.46(17) .
C53 C48 C49 119.11(19) .
C53 C48 C47 120.76(19) .
C49 C48 C47 120.03(18) .
C50 C49 C48 120.4(2) .
C50 C49 H49 119.8 .
C48 C49 H49 119.8 .
C51 C50 C49 120.1(2) .
C51 C50 H50 120.0 .
C49 C50 H50 120.0 .
C50 C51 C52 120.1(2) .
C50 C51 H51 120.0 .
C52 C51 H51 120.0 .
C51 C52 C53 120.5(2) .
C51 C52 H52 119.8 .
C53 C52 H52 119.8 .
C52 C53 C48 119.8(2) .
C52 C53 H53 120.1 .
C48 C53 H53 120.1 .
F1 C401 F2 107.96(18) .
F1 C401 F3 107.05(18) .
F2 C401 F3 107.30(18) .
F1 C401 S1 111.59(15) .
F2 C401 S1 111.65(16) .
F3 C401 S1 111.07(15) .
N47 Cu1 N27 123.66(7) .
N47 Cu1 N7 118.43(7) .
N27 Cu1 N7 113.35(7) .
N47 Cu1 O1 92.74(6) .
N27 Cu1 O1 111.27(6) .
N7 Cu1 O1 86.65(6) .
C41 N1 C21 118.17(15) .
C41 N1 C1 117.92(15) .
C21 N1 C1 116.42(15) .
C27 N27 Cu1 129.12(14) .
C27 N27 H27 115.4 .
Cu1 N27 H27 115.4 .
C47 N47 Cu1 129.13(14) .
C47 N47 H47 115.4 .
Cu1 N47 H47 115.4 .
C7 N7 Cu1 130.23(14) .
C7 N7 H7 114.9 .
Cu1 N7 H7 114.9 .
S1 O1 Cu1 126.50(8) .
O2 S1 O3 115.27(10) .
O2 S1 O1 114.87(10) .
O3 S1 O1 114.60(9) .
O2 S1 C401 103.82(10) .
O3 S1 C401 102.62(10) .
O1 S1 C401 103.30(10) .
C301 Cl32 C301 66.7(3) 2
C301 Cl31 C301 76.6(3) 2
Cl31 C301 Cl32 108.4(2) .
Cl31 C301 C301 51.72(16) 2
Cl32 C301 C301 56.64(16) 2
Cl21 C201 Cl22 110.94(13) .
Cl21 C201 H20A 109.5 .
Cl22 C201 H20A 109.5 .
Cl21 C201 H20B 109.5 .
Cl22 C201 H20B 109.5 .
H20A C201 H20B 108.0 .

loop_
_geom_bond_atom_site_label_1
_geom_bond_atom_site_label_2
_geom_bond_distance
_geom_bond_site_symmetry_2
C1 C2 1.393(3) .
C1 C6 1.413(3) .
C1 N1 1.436(2) .
C2 C3 1.393(3) .
C2 H2 0.9500 .
C3 C4 1.386(3) .
C3 H3 0.9500 .
C4 C5 1.387(3) .
C4 H4 0.9500 .
C5 C6 1.402(3) .
C5 H5 0.9500 .
C6 C7 1.494(3) .
C7 N7 1.283(3) .
C7 C8 1.490(3) .
C8 C9 1.393(3) .
C8 C13 1.399(3) .
C9 C10 1.392(3) .
C9 H9 0.9500 .
C10 C11 1.387(4) .
C10 H10 0.9500 .
C11 C12 1.385(4) .
C11 H11 0.9500 .
C12 C13 1.390(3) .
C12 H12 0.9500 .
C13 H13 0.9500 .
C27 N27 1.288(3) .
C27 C26 1.489(3) .
C27 C28 1.496(3) .
C28 C33 1.395(3) .
C28 C29 1.397(3) .
C29 C30 1.389(3) .
C29 H29 0.9500 .
C30 C31 1.390(3) .
C30 H30 0.9500 .
C31 C32 1.385(3) .
C31 H31 0.9500 .
C32 C33 1.394(3) .
C32 H32 0.9500 .
C33 H33 0.9500 .
C26 C25 1.403(3) .
C26 C21 1.415(3) .
C25 C24 1.381(3) .
C25 H25 0.9500 .
C24 C23 1.391(3) .
C24 H24 0.9500 .
C23 C22 1.387(3) .
C23 H23 0.9500 .
C22 C21 1.396(3) .
C22 H22 0.9500 .
C21 N1 1.431(2) .
C41 C42 1.397(2) .
C41 C46 1.413(3) .
C41 N1 1.429(2) .
C42 C43 1.388(3) .
C42 H42 0.9500 .
C43 C44 1.386(3) .
C43 H43 0.9500 .
C44 C45 1.389(3) .
C44 H44 0.9500 .
C45 C46 1.399(3) .
C45 H45 0.9500 .
C46 C47 1.493(3) .
C47 N47 1.284(3) .
C47 C48 1.492(3) .
C48 C53 1.397(3) .
C48 C49 1.398(3) .
C49 C50 1.397(3) .
C49 H49 0.9500 .
C50 C51 1.374(4) .
C50 H50 0.9500 .
C51 C52 1.389(4) .
C51 H51 0.9500 .
C52 C53 1.393(3) .
C52 H52 0.9500 .
C53 H53 0.9500 .
C401 F1 1.331(3) .
C401 F2 1.333(3) .
C401 F3 1.342(2) .
C401 S1 1.828(2) .
Cu1 N47 1.9343(17) .
Cu1 N27 1.9425(17) .
Cu1 N7 1.9736(17) .
Cu1 O1 2.5554(16) .
N27 H27 0.8800 .
N47 H47 0.8800 .
N7 H7 0.8800 .
O1 S1 1.4478(16) .
O2 S1 1.4382(16) .
O3 S1 1.4447(15) .
Cl21 C201 1.765(3) .
Cl32 C301 1.840(5) .
Cl32 C301 1.840(5) 2
Cl31 C301 1.633(5) .
Cl31 C301 1.633(5) 2
C301 C301 2.023(9) 2
C201 Cl22 1.767(2) .
C201 H20A 0.9900 .
C201 H20B 0.9900 .
